data_4345950
loop_
_publ_author_name
'Reger, Daniel L.'
'Pascui, Andrea E.'
'Foley, Elizabeth A.'
'Smith, Mark D.'
'Jezierska, Julia'
'Wojciechowska, Agnieszka'
'Stoian, Sebastian A.'
'Ozarowski, Andrew'

_publ_section_title
;
 Dinuclear Metallacycles with Single M-X-M Bridges (X = Cl(-), Br(-); M =
 Fe(II), Co(II), Ni(II), Cu(II), Zn(II), Cd(II)): Strong Antiferromagnetic
 Superexchange Interactions.
;
_journal_name_full 'Inorganic chemistry'
_journal_paper_doi 10.1021/acs.inorgchem.6b02933
_journal_year 2017
_chemical_formula_moiety 'C40 H36 Cu2 N16 Cl, 1.5(C2 H3 N), 3(Cl O4)'
_chemical_formula_sum 'C43 H40.5 Cl4 Cu2 N17.5 O12'
_chemical_formula_weight 1263.31
_chemical_name_systematic
; 
 ? 
;
_space_group_IT_number 11
_symmetry_cell_setting monoclinic
_symmetry_space_group_name_Hall '-P 2yb'
_symmetry_space_group_name_H-M 'P 1 21/m 1'
_atom_sites_solution_hydrogens geom
_atom_sites_solution_primary direct
_atom_sites_solution_secondary difmap
_audit_creation_method SHELXL-97
_cell_angle_alpha 90.00
_cell_angle_beta 103.3430(10)
_cell_angle_gamma 90.00
_cell_formula_units_Z 4
_cell_length_a 10.3088(6)
_cell_length_b 42.585(2)
_cell_length_c 12.0443(7)
_cell_measurement_reflns_used 9446
_cell_measurement_temperature 150(2)
_cell_measurement_theta_max 26.313
_cell_measurement_theta_min 2.244
_cell_volume 5144.7(5)
_computing_cell_refinement 'SAINT-Plus Version 6.45 (Bruker, 2001)'
_computing_data_collection 'SMART Version 5.625 (Bruker, 2001)'
_computing_data_reduction 'SAINT-Plus Version 6.45 (Bruker, 2001)'
_computing_molecular_graphics various
_computing_publication_material 'SHELXTL Version 6.14 (Bruker, 2000)'
_computing_structure_refinement 'SHELXL-97 (Sheldrick, 1997)'
_computing_structure_solution 'SHELXS-97 (Sheldrick, 1990)'
_diffrn_ambient_temperature 150(2)
_diffrn_measured_fraction_theta_full 1.000
_diffrn_measured_fraction_theta_max 1.000
_diffrn_measurement_device_type 'Bruker SMART APEX CCD diffractometer'
_diffrn_measurement_method 'omega scans'
_diffrn_radiation_monochromator graphite
_diffrn_radiation_source 'fine-focus sealed tube'
_diffrn_radiation_type MoK\a
_diffrn_radiation_wavelength 0.71073
_diffrn_reflns_av_R_equivalents 0.0469
_diffrn_reflns_av_sigmaI/netI 0.0289
_diffrn_reflns_limit_h_max 12
_diffrn_reflns_limit_h_min -12
_diffrn_reflns_limit_k_max 51
_diffrn_reflns_limit_k_min -51
_diffrn_reflns_limit_l_max 14
_diffrn_reflns_limit_l_min -14
_diffrn_reflns_number 68633
_diffrn_reflns_theta_full 25.68
_diffrn_reflns_theta_max 25.68
_diffrn_reflns_theta_min 0.96
_exptl_absorpt_coefficient_mu 1.114
_exptl_absorpt_correction_T_max 1.0000
_exptl_absorpt_correction_T_min 0.8908
_exptl_absorpt_correction_type multi-scan
_exptl_absorpt_process_details 'SADABS Version 2.05 (Bruker, 2001)'
_exptl_crystal_colour green
_exptl_crystal_density_diffrn 1.631
_exptl_crystal_density_method 'not measured'
_exptl_crystal_description bar
_exptl_crystal_F_000 2572
_exptl_crystal_size_max 0.24
_exptl_crystal_size_mid 0.20
_exptl_crystal_size_min 0.15
_refine_diff_density_max 0.723
_refine_diff_density_min -0.593
_refine_diff_density_rms 0.076
_refine_ls_extinction_method none
_refine_ls_goodness_of_fit_ref 1.099
_refine_ls_hydrogen_treatment constr
_refine_ls_matrix_type full
_refine_ls_number_parameters 755
_refine_ls_number_reflns 9909
_refine_ls_number_restraints 67
_refine_ls_restrained_S_all 1.117
_refine_ls_R_factor_all 0.0576
_refine_ls_R_factor_gt 0.0494
_refine_ls_shift/su_max 0.001
_refine_ls_shift/su_mean 0.000
_refine_ls_structure_factor_coef Fsqd
_refine_ls_weighting_details 'calc w=1/[\s^2^(Fo^2^)+(0.0443P)^2^+10.3132P] where P=(Fo^2^+2Fc^2^)/3'
_refine_ls_weighting_scheme calc
_refine_ls_wR_factor_gt 0.1160
_refine_ls_wR_factor_ref 0.1205
_reflns_number_gt 8603
_reflns_number_total 9909
_reflns_threshold_expression >2sigma(I)
_cod_data_source_file ic6b02933_si_001.cif
_cod_data_source_block 9_15ACN_ef343a2s
_cod_depositor_comments
;
The following automatic conversions were performed:

'_symmetry_cell_setting' value 'Monoclinic' changed to 'monoclinic'
according to
/home/data/users/saulius/crontab/automatic-downloads/rss-feeds/ACS/lib/dictionaries/cif_core.dic
dictionary named 'cif_core.dic' version 2.4.2 from 2011-04-26.

Automatic conversion script
Id: cif_fix_values 4973 2017-02-22 13:04:09Z antanas 
;
_cod_original_sg_symbol_H-M 'P 21/m'
_cod_original_formula_sum 'C43 H40.50 Cl4 Cu2 N17.50 O12'
_cod_database_code 4345950

loop_
_symmetry_equiv_pos_as_xyz
'x, y, z'
'-x, y+1/2, -z'
'-x, -y, -z'
'x, -y-1/2, z'

loop_
_atom_site_label
_atom_site_type_symbol
_atom_site_fract_x
_atom_site_fract_y
_atom_site_fract_z
_atom_site_U_iso_or_equiv
_atom_site_adp_type
_atom_site_occupancy
_atom_site_symmetry_multiplicity
_atom_site_calc_flag
_atom_site_refinement_flags
_atom_site_disorder_assembly
_atom_site_disorder_group
Cu1 Cu 0.36812(5) 0.530893(12) 0.39453(4) 0.04100(14) Uani 1 1 d . . .
Cl1 Cl 0.5497(2) 0.50097(5) 0.4586(2) 0.0557(6) Uani 0.50 1 d P . .
C11 C 0.2044(4) 0.52846(10) 0.0425(3) 0.0435(10) Uani 1 1 d . . .
H11 H 0.1520 0.5179 -0.0219 0.052 Uiso 1 1 calc R . .
C12 C 0.2409(5) 0.55908(11) 0.0472(4) 0.0547(12) Uani 1 1 d . . .
H12 H 0.2204 0.5741 -0.0126 0.066 Uiso 1 1 calc R . .
C13 C 0.3142(5) 0.56379(9) 0.1573(4) 0.0524(11) Uani 1 1 d . . .
H13 H 0.3523 0.5833 0.1858 0.063 Uiso 1 1 calc R . .
C21 C 0.0770(4) 0.46346(10) 0.2826(5) 0.0550(13) Uani 1 1 d . . .
H21 H 0.0281 0.4500 0.2249 0.066 Uiso 1 1 calc R . .
C22 C 0.0583(6) 0.46704(12) 0.3907(6) 0.0766(19) Uani 1 1 d . . .
H22 H -0.0057 0.4567 0.4230 0.092 Uiso 1 1 calc R . .
C23 C 0.1510(6) 0.48868(11) 0.4428(5) 0.0713(17) Uani 1 1 d . . .
H23 H 0.1606 0.4959 0.5189 0.086 Uiso 1 1 calc R . .
C31 C 0.7944(4) 0.38527(9) 0.5175(3) 0.0341(8) Uani 1 1 d . . .
H31 H 0.7817 0.3647 0.4862 0.041 Uiso 1 1 calc R . .
C32 C 0.9075(4) 0.39661(10) 0.5895(3) 0.0405(9) Uani 1 1 d . . .
H32 H 0.9885 0.3856 0.6183 0.049 Uiso 1 1 calc R . .
C33 C 0.8790(4) 0.42726(10) 0.6113(4) 0.0426(9) Uani 1 1 d . . .
H33 H 0.9398 0.4411 0.6588 0.051 Uiso 1 1 calc R . .
C41 C 0.3826(3) 0.39194(9) 0.5292(3) 0.0342(8) Uani 1 1 d . . .
H41 H 0.3577 0.3726 0.4909 0.041 Uiso 1 1 calc R . .
C42 C 0.3255(4) 0.40538(11) 0.6092(3) 0.0459(10) Uani 1 1 d . . .
H42 H 0.2534 0.3973 0.6375 0.055 Uiso 1 1 calc R . .
C43 C 0.3941(4) 0.43318(12) 0.6407(4) 0.0523(12) Uani 1 1 d . . .
H43 H 0.3758 0.4475 0.6955 0.063 Uiso 1 1 calc R . .
C111 C 0.2503(4) 0.48367(8) 0.1836(3) 0.0303(8) Uani 1 1 d . . .
H111 H 0.1989 0.4711 0.1180 0.036 Uiso 1 1 calc R . .
C112 C 0.3882(4) 0.46901(8) 0.2217(3) 0.0288(7) Uani 1 1 d . . .
C113 C 0.4893(4) 0.47804(10) 0.1701(4) 0.0453(10) Uani 1 1 d . . .
H113 H 0.4730 0.4935 0.1117 0.054 Uiso 1 1 calc R . .
C114 C 0.6131(5) 0.46458(12) 0.2038(4) 0.0593(13) Uani 1 1 d . . .
H114 H 0.6820 0.4707 0.1678 0.071 Uiso 1 1 calc R . .
C115 C 0.6390(4) 0.44227(10) 0.2894(4) 0.0451(10) Uani 1 1 d . . .
H115 H 0.7253 0.4332 0.3124 0.054 Uiso 1 1 calc R . .
C116 C 0.5383(3) 0.43310(8) 0.3415(3) 0.0286(7) Uani 1 1 d . . .
C117 C 0.4124(3) 0.44619(7) 0.3059(3) 0.0246(7) Uani 1 1 d . . .
H117 H 0.3424 0.4395 0.3396 0.030 Uiso 1 1 calc R . .
C118 C 0.5672(3) 0.40831(8) 0.4351(3) 0.0257(7) Uani 1 1 d . . .
H118 H 0.5499 0.3873 0.3977 0.031 Uiso 1 1 calc R . .
N11 N 0.3246(3) 0.53755(7) 0.2184(3) 0.0382(7) Uani 1 1 d . . .
N12 N 0.2554(3) 0.51576(7) 0.1452(2) 0.0320(7) Uani 1 1 d . . .
N21 N 0.2255(4) 0.49827(8) 0.3729(3) 0.0448(8) Uani 1 1 d . . .
N22 N 0.1782(3) 0.48269(7) 0.2737(3) 0.0358(7) Uani 1 1 d . . .
N31 N 0.7563(3) 0.43497(7) 0.5578(3) 0.0371(7) Uani 1 1 d . . .
N32 N 0.7048(3) 0.40878(6) 0.4994(2) 0.0271(6) Uani 1 1 d . . .
N41 N 0.4896(3) 0.43698(8) 0.5835(3) 0.0421(8) Uani 1 1 d . . .
N42 N 0.4809(3) 0.41133(7) 0.5149(2) 0.0278(6) Uani 1 1 d . . .
Cu2 Cu 0.72579(4) 0.195382(10) 0.94257(3) 0.02367(11) Uani 1 1 d . . .
Cl2 Cl 0.73978(12) 0.2500 0.92827(11) 0.0328(3) Uani 1 2 d S . .
C51 C 1.0765(4) 0.13999(9) 1.0104(3) 0.0366(8) Uani 1 1 d . . .
H51 H 1.1610 0.1351 1.0584 0.044 Uiso 1 1 calc R . .
C52 C 1.0106(4) 0.12318(10) 0.9187(4) 0.0456(10) Uani 1 1 d . . .
H52 H 1.0383 0.1041 0.8903 0.055 Uiso 1 1 calc R . .
C53 C 0.8940(4) 0.13978(9) 0.8754(3) 0.0377(9) Uani 1 1 d . . .
H53 H 0.8281 0.1336 0.8100 0.045 Uiso 1 1 calc R . .
C61 C 0.9415(4) 0.19779(8) 1.2769(3) 0.0314(8) Uani 1 1 d . . .
H61 H 1.0233 0.1964 1.3326 0.038 Uiso 1 1 calc R . .
C62 C 0.8199(4) 0.20410(10) 1.2970(3) 0.0371(9) Uani 1 1 d . . .
H62 H 0.7993 0.2079 1.3687 0.044 Uiso 1 1 calc R . .
C63 C 0.7317(4) 0.20380(9) 1.1907(3) 0.0333(8) Uani 1 1 d . . .
H63 H 0.6385 0.2074 1.1783 0.040 Uiso 1 1 calc R . .
C71 C 0.3817(4) 0.13904(8) 0.8861(3) 0.0331(8) Uani 1 1 d . . .
H71 H 0.2957 0.1343 0.8407 0.040 Uiso 1 1 calc R . .
C72 C 0.4527(4) 0.12143(9) 0.9736(3) 0.0386(9) Uani 1 1 d . . .
H72 H 0.4263 0.1022 1.0015 0.046 Uiso 1 1 calc R . .
C73 C 0.5720(4) 0.13743(8) 1.0139(3) 0.0333(8) Uani 1 1 d . . .
H73 H 0.6419 0.1305 1.0751 0.040 Uiso 1 1 calc R . .
C81 C 0.5014(4) 0.19174(8) 0.6128(3) 0.0321(8) Uani 1 1 d . . .
H81 H 0.4175 0.1901 0.5601 0.038 Uiso 1 1 calc R . .
C82 C 0.6224(4) 0.19450(9) 0.5862(3) 0.0372(9) Uani 1 1 d . . .
H82 H 0.6399 0.1950 0.5121 0.045 Uiso 1 1 calc R . .
C83 C 0.7149(4) 0.19639(9) 0.6899(3) 0.0334(8) Uani 1 1 d . . .
H83 H 0.8083 0.1986 0.6981 0.040 Uiso 1 1 calc R . .
C121 C 1.0287(3) 0.19110(8) 1.0994(3) 0.0256(7) Uani 1 1 d . . .
H121 H 1.1145 0.1864 1.1551 0.031 Uiso 1 1 calc R . .
C122 C 1.0467(3) 0.22177(8) 1.0390(3) 0.0235(7) Uani 1 1 d . . .
C123 C 1.0724(3) 0.22184(8) 0.9309(3) 0.0265(7) Uani 1 1 d . . .
H123 H 1.0812 0.2026 0.8936 0.032 Uiso 1 1 calc R . .
C124 C 1.0850(5) 0.2500 0.8777(4) 0.0312(11) Uani 1 2 d S . .
H124 H 1.1026 0.2500 0.8036 0.037 Uiso 1 2 calc SR . .
C125 C 1.0356(4) 0.2500 1.0933(4) 0.0230(9) Uani 1 2 d S . .
H125 H 1.0204 0.2500 1.1681 0.028 Uiso 1 2 calc SR . .
C126 C 0.4254(3) 0.19082(8) 0.7977(3) 0.0259(7) Uani 1 1 d . . .
H126 H 0.3358 0.1869 0.7464 0.031 Uiso 1 1 calc R . .
C127 C 0.4188(3) 0.22165(8) 0.8600(3) 0.0236(7) Uani 1 1 d . . .
C128 C 0.4057(3) 0.22180(8) 0.9723(3) 0.0263(7) Uani 1 1 d . . .
H128 H 0.4011 0.2025 1.0109 0.032 Uiso 1 1 calc R . .
C129 C 0.3993(5) 0.2500 1.0278(4) 0.0292(10) Uani 1 2 d S . .
H129 H 0.3905 0.2500 1.1046 0.035 Uiso 1 2 calc SR . .
C130 C 0.4237(4) 0.2500 0.8036(4) 0.0233(9) Uani 1 2 d S . .
H130 H 0.4304 0.2500 0.7263 0.028 Uiso 1 2 calc SR . .
N51 N 0.8861(3) 0.16523(7) 0.9364(2) 0.0290(6) Uani 1 1 d . . .
N52 N 0.9989(3) 0.16502(6) 1.0204(2) 0.0268(6) Uani 1 1 d . . .
N61 N 0.7945(3) 0.19775(7) 1.1088(2) 0.0256(6) Uani 1 1 d . . .
N62 N 0.9246(3) 0.19382(6) 1.1629(2) 0.0246(6) Uani 1 1 d . . .
N71 N 0.5746(3) 0.16374(7) 0.9550(2) 0.0273(6) Uani 1 1 d . . .
N72 N 0.4565(3) 0.16446(7) 0.8759(2) 0.0264(6) Uani 1 1 d . . .
N81 N 0.6549(3) 0.19465(7) 0.7764(2) 0.0270(6) Uani 1 1 d . . .
N82 N 0.5226(3) 0.19175(6) 0.7275(2) 0.0242(6) Uani 1 1 d . . .
Cl11 Cl 0.38746(8) 0.161437(19) 0.27231(7) 0.02932(19) Uani 1 1 d D . .
O11 O 0.5270(3) 0.16188(7) 0.3212(3) 0.0545(8) Uani 1 1 d D . .
O12 O 0.3168(3) 0.17253(7) 0.3543(3) 0.0524(8) Uani 1 1 d D . .
O13 O 0.3556(3) 0.18134(7) 0.1745(2) 0.0518(8) Uani 1 1 d D . .
O14 O 0.3455(3) 0.12963(6) 0.2414(2) 0.0419(6) Uani 1 1 d D . .
Cl21 Cl 0.09006(8) 0.18268(2) 0.60060(7) 0.03096(19) Uani 0.691(8) 1 d P A 1
O21A O -0.0418(3) 0.17677(8) 0.5371(3) 0.0587(9) Uani 0.691(8) 1 d P A 1
O22A O 0.1689(5) 0.15456(11) 0.6161(6) 0.085(3) Uani 0.691(8) 1 d P A 1
O23A O 0.0870(6) 0.1955(2) 0.7020(5) 0.111(3) Uani 0.691(8) 1 d PU A 1
O24A O 0.1577(5) 0.20227(18) 0.5379(6) 0.092(3) Uani 0.691(8) 1 d P A 1
Cl22 Cl 0.09006(8) 0.18268(2) 0.60060(7) 0.03096(19) Uani 0.309(8) 1 d P A 2
O21B O -0.0418(3) 0.17677(8) 0.5371(3) 0.0587(9) Uani 0.309(8) 1 d P A 2
O22B O 0.1149(10) 0.1654(3) 0.7043(9) 0.053(3) Uiso 0.309(8) 1 d P A 2
O23B O 0.1640(13) 0.1731(4) 0.5308(12) 0.075(4) Uiso 0.309(8) 1 d P A 2
O24B O 0.1369(13) 0.2139(3) 0.6328(12) 0.074(4) Uiso 0.309(8) 1 d P A 2
Cl31 Cl 0.1887(5) 0.45452(14) 0.8571(6) 0.0312(4) Uiso 0.332(4) 1 d PD B 3
O31A O 0.1692(18) 0.4271(3) 0.7869(13) 0.033(5) Uiso 0.332(4) 1 d PD B 3
O32A O 0.3243(8) 0.4627(3) 0.8947(11) 0.039(3) Uiso 0.332(4) 1 d PD B 3
O33A O 0.1243(11) 0.4498(2) 0.9538(8) 0.042(2) Uiso 0.332(4) 1 d PD B 3
O34A O 0.1077(10) 0.48053(19) 0.7955(9) 0.045(2) Uiso 0.332(4) 1 d PD B 3
Cl32 Cl 0.1763(3) 0.45892(8) 0.8428(4) 0.0312(4) Uiso 0.425(8) 1 d PD C 4
O31B O 0.1890(10) 0.42600(17) 0.8124(9) 0.045(3) Uiso 0.425(8) 1 d PD C 4
O32B O 0.3023(7) 0.4674(2) 0.9216(7) 0.044(2) Uiso 0.425(8) 1 d PD C 4
O33B O 0.0797(8) 0.4619(2) 0.9111(8) 0.057(2) Uiso 0.425(8) 1 d PD C 4
O34B O 0.1490(9) 0.47789(19) 0.7455(7) 0.065(3) Uiso 0.425(8) 1 d PD C 4
Cl33 Cl 0.1788(6) 0.45479(16) 0.8736(6) 0.0312(4) Uiso 0.244(8) 1 d PD D 5
O31C O 0.1557(18) 0.4315(4) 0.7826(12) 0.034(6) Uiso 0.244(8) 1 d PD D 5
O32C O 0.1870(17) 0.4405(3) 0.9804(9) 0.063(4) Uiso 0.244(8) 1 d PD D 5
O33C O 0.0663(12) 0.4753(3) 0.8445(14) 0.060(4) Uiso 0.244(8) 1 d PD D 5
O34C O 0.3018(12) 0.4712(4) 0.8713(14) 0.050(4) Uiso 0.244(8) 1 d PD D 5
N91 N -0.1404(4) 0.10702(10) 0.1939(4) 0.0620(11) Uani 1 1 d . . .
C91 C -0.0498(4) 0.11317(9) 0.2622(3) 0.0354(8) Uani 1 1 d . . .
C92 C 0.0667(4) 0.12023(11) 0.3499(4) 0.0499(11) Uani 1 1 d . . .
H92A H 0.0893 0.1021 0.4009 0.075 Uiso 1 1 calc R . .
H92B H 0.0490 0.1385 0.3938 0.075 Uiso 1 1 calc R . .
H92C H 0.1415 0.1249 0.3149 0.075 Uiso 1 1 calc R . .
N92 N 0.5501(7) 0.2500 0.3509(5) 0.0634(16) Uani 1 2 d S . .
C93 C 0.4445(7) 0.2500 0.3620(5) 0.0455(14) Uani 1 2 d S . .
C94 C 0.3081(7) 0.2500 0.3756(7) 0.0615(19) Uani 1 2 d S . .
H94A H 0.2762 0.2717 0.3756 0.092 Uiso 0.50 1 calc PR . .
H94B H 0.3048 0.2399 0.4480 0.092 Uiso 0.50 1 calc PR . .
H94C H 0.2512 0.2384 0.3124 0.092 Uiso 0.50 1 calc PR . .

loop_
_atom_site_aniso_label
_atom_site_aniso_U_11
_atom_site_aniso_U_22
_atom_site_aniso_U_33
_atom_site_aniso_U_23
_atom_site_aniso_U_13
_atom_site_aniso_U_12
Cu1 0.0504(3) 0.0359(3) 0.0402(3) -0.0120(2) 0.0177(2) 0.0008(2)
Cl1 0.0618(14) 0.0343(11) 0.0599(13) -0.0018(9) -0.0088(10) 0.0038(10)
C11 0.049(2) 0.042(2) 0.036(2) 0.0059(17) 0.0020(18) 0.0081(19)
C12 0.065(3) 0.039(2) 0.060(3) 0.021(2) 0.015(2) 0.009(2)
C13 0.065(3) 0.022(2) 0.065(3) 0.0073(19) 0.005(2) -0.0055(19)
C21 0.034(2) 0.032(2) 0.102(4) 0.015(2) 0.021(2) 0.0020(17)
C22 0.074(4) 0.038(3) 0.143(6) 0.022(3) 0.076(4) 0.009(3)
C23 0.106(4) 0.039(3) 0.094(4) 0.009(3) 0.075(4) 0.016(3)
C31 0.035(2) 0.0255(18) 0.044(2) 0.0019(15) 0.0118(16) 0.0056(15)
C32 0.0287(19) 0.040(2) 0.049(2) 0.0065(18) 0.0017(17) 0.0068(16)
C33 0.033(2) 0.044(2) 0.045(2) 0.0005(18) -0.0013(17) -0.0057(17)
C41 0.0294(18) 0.040(2) 0.0323(19) 0.0058(16) 0.0052(15) 0.0001(16)
C42 0.033(2) 0.071(3) 0.035(2) 0.003(2) 0.0120(17) -0.003(2)
C43 0.041(2) 0.077(3) 0.043(2) -0.023(2) 0.0175(19) -0.005(2)
C111 0.0372(19) 0.0175(16) 0.0329(18) -0.0014(14) 0.0009(15) 0.0001(14)
C112 0.0361(19) 0.0233(17) 0.0264(17) -0.0019(13) 0.0060(14) 0.0026(14)
C113 0.053(3) 0.046(2) 0.042(2) 0.0175(18) 0.0224(19) 0.011(2)
C114 0.051(3) 0.069(3) 0.069(3) 0.030(3) 0.037(2) 0.017(2)
C115 0.037(2) 0.049(2) 0.056(3) 0.016(2) 0.0230(19) 0.0155(18)
C116 0.0308(18) 0.0269(18) 0.0285(17) -0.0025(14) 0.0078(14) 0.0002(14)
C117 0.0289(17) 0.0180(16) 0.0272(17) -0.0035(13) 0.0070(13) -0.0009(13)
C118 0.0283(17) 0.0215(16) 0.0273(17) -0.0052(13) 0.0065(13) 0.0015(13)
N11 0.0481(19) 0.0197(15) 0.0440(18) -0.0026(13) 0.0049(15) -0.0040(13)
N12 0.0391(17) 0.0214(15) 0.0330(16) 0.0008(12) 0.0032(13) 0.0014(12)
N21 0.062(2) 0.0289(17) 0.052(2) -0.0040(15) 0.0319(18) 0.0042(16)
N22 0.0323(16) 0.0216(15) 0.055(2) 0.0046(14) 0.0122(14) 0.0043(13)
N31 0.0363(17) 0.0277(16) 0.0430(18) -0.0075(13) 0.0005(14) -0.0014(13)
N32 0.0286(15) 0.0179(14) 0.0329(15) -0.0025(11) 0.0030(12) 0.0001(11)
N41 0.0421(19) 0.046(2) 0.0400(18) -0.0177(15) 0.0135(15) -0.0031(15)
N42 0.0328(16) 0.0249(15) 0.0264(14) -0.0002(11) 0.0080(12) 0.0038(12)
Cu2 0.0210(2) 0.0302(2) 0.0195(2) -0.00115(15) 0.00398(15) -0.00051(16)
Cl2 0.0255(6) 0.0264(6) 0.0406(7) 0.000 -0.0045(5) 0.000
C51 0.0325(19) 0.033(2) 0.045(2) 0.0012(16) 0.0114(16) 0.0110(16)
C52 0.047(2) 0.036(2) 0.055(3) -0.0125(19) 0.016(2) 0.0095(18)
C53 0.038(2) 0.035(2) 0.041(2) -0.0126(16) 0.0105(17) -0.0014(16)
C61 0.0335(19) 0.0347(19) 0.0232(17) 0.0048(14) 0.0008(14) 0.0002(15)
C62 0.038(2) 0.053(2) 0.0214(17) 0.0039(16) 0.0088(15) 0.0043(18)
C63 0.0312(19) 0.045(2) 0.0251(17) 0.0040(15) 0.0095(14) 0.0053(16)
C71 0.0312(19) 0.0287(19) 0.040(2) -0.0024(15) 0.0089(15) -0.0068(15)
C72 0.043(2) 0.030(2) 0.044(2) 0.0040(16) 0.0117(18) -0.0059(17)
C73 0.0337(19) 0.0313(19) 0.0351(19) 0.0051(15) 0.0086(15) 0.0020(15)
C81 0.041(2) 0.0307(19) 0.0224(17) -0.0034(14) 0.0020(15) 0.0009(15)
C82 0.048(2) 0.042(2) 0.0230(17) -0.0011(15) 0.0122(16) 0.0023(18)
C83 0.0349(19) 0.039(2) 0.0294(18) -0.0019(15) 0.0137(15) 0.0005(16)
C121 0.0209(16) 0.0266(17) 0.0282(17) -0.0022(13) 0.0035(13) 0.0026(13)
C122 0.0122(14) 0.0266(17) 0.0304(17) 0.0012(13) 0.0026(12) 0.0011(12)
C123 0.0208(16) 0.0284(18) 0.0313(18) -0.0041(14) 0.0078(13) 0.0002(13)
C124 0.025(2) 0.039(3) 0.032(3) 0.000 0.011(2) 0.000
C125 0.018(2) 0.026(2) 0.023(2) 0.000 0.0028(17) 0.000
C126 0.0237(16) 0.0299(18) 0.0223(16) 0.0017(13) 0.0017(13) -0.0013(13)
C127 0.0134(14) 0.0347(19) 0.0212(15) -0.0008(13) 0.0011(12) -0.0001(13)
C128 0.0200(16) 0.0349(19) 0.0249(16) 0.0064(14) 0.0071(13) -0.0005(13)
C129 0.022(2) 0.042(3) 0.024(2) 0.000 0.0061(19) 0.000
C130 0.019(2) 0.032(3) 0.018(2) 0.000 0.0024(17) 0.000
N51 0.0235(14) 0.0277(15) 0.0354(16) -0.0073(12) 0.0060(12) -0.0003(12)
N52 0.0233(14) 0.0244(15) 0.0333(15) -0.0012(12) 0.0079(12) 0.0035(11)
N61 0.0207(13) 0.0319(15) 0.0233(14) 0.0026(11) 0.0034(11) 0.0013(11)
N62 0.0218(13) 0.0262(15) 0.0239(14) 0.0011(11) 0.0015(11) 0.0010(11)
N71 0.0240(14) 0.0285(15) 0.0279(14) 0.0034(12) 0.0030(11) 0.0001(12)
N72 0.0228(14) 0.0269(15) 0.0280(14) 0.0002(11) 0.0028(11) -0.0029(11)
N81 0.0243(14) 0.0327(16) 0.0237(14) -0.0024(12) 0.0053(11) -0.0004(12)
N82 0.0266(14) 0.0235(14) 0.0212(13) -0.0019(11) 0.0025(11) -0.0009(11)
Cl11 0.0319(4) 0.0279(4) 0.0274(4) 0.0078(3) 0.0051(3) 0.0009(3)
O11 0.0359(16) 0.0414(17) 0.077(2) 0.0172(15) -0.0070(15) -0.0032(13)
O12 0.072(2) 0.0415(17) 0.0521(18) -0.0048(14) 0.0325(16) -0.0052(15)
O13 0.0519(18) 0.0579(19) 0.0453(17) 0.0300(15) 0.0105(14) 0.0059(15)
O14 0.0470(16) 0.0338(15) 0.0430(15) -0.0042(12) 0.0063(13) -0.0026(12)
Cl21 0.0291(4) 0.0358(5) 0.0265(4) -0.0034(3) 0.0035(3) -0.0015(3)
O21A 0.0331(15) 0.072(2) 0.062(2) 0.0225(17) -0.0075(14) -0.0066(15)
O22A 0.047(3) 0.035(3) 0.146(6) -0.010(3) -0.032(3) 0.009(2)
O23A 0.081(4) 0.193(7) 0.060(3) -0.075(4) 0.019(3) 0.008(4)
O24A 0.048(3) 0.122(6) 0.105(5) 0.053(4) 0.020(3) -0.024(3)
Cl22 0.0291(4) 0.0358(5) 0.0265(4) -0.0034(3) 0.0035(3) -0.0015(3)
O21B 0.0331(15) 0.072(2) 0.062(2) 0.0225(17) -0.0075(14) -0.0066(15)
N91 0.053(2) 0.060(3) 0.062(3) 0.001(2) -0.009(2) -0.010(2)
C91 0.040(2) 0.0274(19) 0.040(2) 0.0029(15) 0.0130(18) 0.0011(16)
C92 0.047(2) 0.050(3) 0.048(2) 0.005(2) 0.000(2) -0.009(2)
N92 0.064(4) 0.070(4) 0.057(4) 0.000 0.016(3) 0.000
C93 0.057(4) 0.042(3) 0.033(3) 0.000 0.002(3) 0.000
C94 0.054(4) 0.042(4) 0.083(5) 0.000 0.005(4) 0.000

loop_
_atom_type_symbol
_atom_type_description
_atom_type_scat_dispersion_real
_atom_type_scat_dispersion_imag
_atom_type_scat_source
C C 0.0033 0.0016 'International Tables Vol C Tables 4.2.6.8 and 6.1.1.4'
H H 0.0000 0.0000 'International Tables Vol C Tables 4.2.6.8 and 6.1.1.4'
N N 0.0061 0.0033 'International Tables Vol C Tables 4.2.6.8 and 6.1.1.4'
O O 0.0106 0.0060 'International Tables Vol C Tables 4.2.6.8 and 6.1.1.4'
Cl Cl 0.1484 0.1585 'International Tables Vol C Tables 4.2.6.8 and 6.1.1.4'
Cu Cu 0.3201 1.2651 'International Tables Vol C Tables 4.2.6.8 and 6.1.1.4'

loop_
_geom_angle_atom_site_label_1
_geom_angle_atom_site_label_2
_geom_angle_atom_site_label_3
_geom_angle
_geom_angle_site_symmetry_1
_geom_angle_site_symmetry_3
N41 Cu1 N21 179.61(16) 3_666 .
N41 Cu1 N11 91.21(13) 3_666 .
N21 Cu1 N11 89.01(13) . .
N41 Cu1 N31 88.03(13) 3_666 3_666
N21 Cu1 N31 92.25(13) . 3_666
N11 Cu1 N31 100.49(13) . 3_666
N41 Cu1 Cl1 100.37(12) 3_666 3_666
N21 Cu1 Cl1 79.28(12) . 3_666
N11 Cu1 Cl1 147.29(11) . 3_666
N31 Cu1 Cl1 110.31(11) 3_666 3_666
N41 Cu1 Cl1 79.24(12) 3_666 .
N21 Cu1 Cl1 100.38(12) . .
N11 Cu1 Cl1 113.17(11) . .
N31 Cu1 Cl1 144.02(11) 3_666 .
Cl1 Cu1 Cl1 41.47(13) 3_666 .
Cl1 Cl1 Cu1 69.72(15) 3_666 3_666
Cl1 Cl1 Cu1 68.81(15) 3_666 .
Cu1 Cl1 Cu1 138.53(13) 3_666 .
N12 C11 C12 107.7(4) . .
N12 C11 H11 126.2 . .
C12 C11 H11 126.2 . .
C11 C12 C13 105.4(4) . .
C11 C12 H12 127.3 . .
C13 C12 H12 127.3 . .
N11 C13 C12 111.5(4) . .
N11 C13 H13 124.3 . .
C12 C13 H13 124.3 . .
N22 C21 C22 106.8(5) . .
N22 C21 H21 126.6 . .
C22 C21 H21 126.6 . .
C21 C22 C23 106.0(4) . .
C21 C22 H22 127.0 . .
C23 C22 H22 127.0 . .
N21 C23 C22 111.1(5) . .
N21 C23 H23 124.5 . .
C22 C23 H23 124.5 . .
N32 C31 C32 107.0(3) . .
N32 C31 H31 126.5 . .
C32 C31 H31 126.5 . .
C31 C32 C33 105.5(3) . .
C31 C32 H32 127.2 . .
C33 C32 H32 127.2 . .
N31 C33 C32 111.4(4) . .
N31 C33 H33 124.3 . .
C32 C33 H33 124.3 . .
N42 C41 C42 107.0(4) . .
N42 C41 H41 126.5 . .
C42 C41 H41 126.5 . .
C41 C42 C43 106.0(4) . .
C41 C42 H42 127.0 . .
C43 C42 H42 127.0 . .
N41 C43 C42 110.7(4) . .
N41 C43 H43 124.7 . .
C42 C43 H43 124.7 . .
N12 C111 N22 109.2(3) . .
N12 C111 C112 112.5(3) . .
N22 C111 C112 111.5(3) . .
N12 C111 H111 107.8 . .
N22 C111 H111 107.8 . .
C112 C111 H111 107.8 . .
C117 C112 C113 119.7(3) . .
C117 C112 C111 120.4(3) . .
C113 C112 C111 119.8(3) . .
C114 C113 C112 119.7(4) . .
C114 C113 H113 120.1 . .
C112 C113 H113 120.1 . .
C113 C114 C115 120.9(4) . .
C113 C114 H114 119.5 . .
C115 C114 H114 119.5 . .
C114 C115 C116 119.7(4) . .
C114 C115 H115 120.2 . .
C116 C115 H115 120.2 . .
C117 C116 C115 119.5(3) . .
C117 C116 C118 121.1(3) . .
C115 C116 C118 119.4(3) . .
C112 C117 C116 120.4(3) . .
C112 C117 H117 119.8 . .
C116 C117 H117 119.8 . .
N32 C118 N42 108.5(3) . .
N32 C118 C116 112.7(3) . .
N42 C118 C116 112.4(3) . .
N32 C118 H118 107.7 . .
N42 C118 H118 107.7 . .
C116 C118 H118 107.7 . .
C13 N11 N12 104.6(3) . .
C13 N11 Cu1 130.5(3) . .
N12 N11 Cu1 121.6(2) . .
C11 N12 N11 111.0(3) . .
C11 N12 C111 129.8(3) . .
N11 N12 C111 119.3(3) . .
C23 N21 N22 105.4(4) . .
C23 N21 Cu1 130.4(4) . .
N22 N21 Cu1 124.1(2) . .
C21 N22 N21 110.8(4) . .
C21 N22 C111 128.0(4) . .
N21 N22 C111 120.2(3) . .
C33 N31 N32 105.3(3) . .
C33 N31 Cu1 127.8(3) . 3_666
N32 N31 Cu1 121.2(2) . 3_666
C31 N32 N31 110.8(3) . .
C31 N32 C118 128.8(3) . .
N31 N32 C118 120.3(3) . .
C43 N41 N42 105.2(3) . .
C43 N41 Cu1 128.8(3) . 3_666
N42 N41 Cu1 125.4(2) . 3_666
C41 N42 N41 111.1(3) . .
C41 N42 C118 128.4(3) . .
N41 N42 C118 120.4(3) . .
N81 Cu2 N61 177.86(12) . .
N81 Cu2 N71 87.40(11) . .
N61 Cu2 N71 93.39(11) . .
N81 Cu2 N51 93.71(11) . .
N61 Cu2 N51 88.06(11) . .
N71 Cu2 N51 102.32(11) . .
N81 Cu2 Cl2 87.46(9) . .
N61 Cu2 Cl2 90.58(9) . .
N71 Cu2 Cl2 134.87(8) . .
N51 Cu2 Cl2 122.74(9) . .
Cu2 Cl2 Cu2 167.79(7) 4_565 .
N52 C51 C52 106.9(3) . .
N52 C51 H51 126.5 . .
C52 C51 H51 126.5 . .
C51 C52 C53 105.4(3) . .
C51 C52 H52 127.3 . .
C53 C52 H52 127.3 . .
N51 C53 C52 111.5(3) . .
N51 C53 H53 124.2 . .
C52 C53 H53 124.2 . .
N62 C61 C62 107.3(3) . .
N62 C61 H61 126.4 . .
C62 C61 H61 126.4 . .
C61 C62 C63 105.6(3) . .
C61 C62 H62 127.2 . .
C63 C62 H62 127.2 . .
N61 C63 C62 111.1(3) . .
N61 C63 H63 124.5 . .
C62 C63 H63 124.5 . .
N72 C71 C72 107.2(3) . .
N72 C71 H71 126.4 . .
C72 C71 H71 126.4 . .
C71 C72 C73 105.9(3) . .
C71 C72 H72 127.0 . .
C73 C72 H72 127.0 . .
N71 C73 C72 110.6(3) . .
N71 C73 H73 124.7 . .
C72 C73 H73 124.7 . .
N82 C81 C82 107.5(3) . .
N82 C81 H81 126.2 . .
C82 C81 H81 126.2 . .
C81 C82 C83 105.6(3) . .
C81 C82 H82 127.2 . .
C83 C82 H82 127.2 . .
N81 C83 C82 110.7(3) . .
N81 C83 H83 124.6 . .
C82 C83 H83 124.6 . .
N52 C121 N62 109.6(3) . .
N52 C121 C122 111.9(3) . .
N62 C121 C122 111.5(3) . .
N52 C121 H121 107.9 . .
N62 C121 H121 107.9 . .
C122 C121 H121 107.9 . .
C125 C122 C123 119.7(3) . .
C125 C122 C121 119.0(3) . .
C123 C122 C121 121.3(3) . .
C124 C123 C122 119.8(3) . .
C124 C123 H123 120.1 . .
C122 C123 H123 120.1 . .
C123 C124 C123 120.7(5) . 4_565
C123 C124 H124 119.7 . .
C123 C124 H124 119.7 4_565 .
C122 C125 C122 120.3(4) 4_565 .
C122 C125 H125 119.8 4_565 .
C122 C125 H125 119.8 . .
N82 C126 N72 108.7(3) . .
N82 C126 C127 112.3(3) . .
N72 C126 C127 112.0(3) . .
N82 C126 H126 107.9 . .
N72 C126 H126 107.9 . .
C127 C126 H126 107.9 . .
C128 C127 C130 119.6(3) . .
C128 C127 C126 120.6(3) . .
C130 C127 C126 119.8(3) . .
C129 C128 C127 120.0(3) . .
C129 C128 H128 120.0 . .
C127 C128 H128 120.0 . .
C128 C129 C128 120.4(4) . 4_565
C128 C129 H129 119.8 . .
C128 C129 H129 119.8 4_565 .
C127 C130 C127 120.3(4) . 4_565
C127 C130 H130 119.8 . .
C127 C130 H130 119.8 4_565 .
C53 N51 N52 105.0(3) . .
C53 N51 Cu2 131.9(2) . .
N52 N51 Cu2 121.5(2) . .
N51 N52 C51 111.2(3) . .
N51 N52 C121 120.1(3) . .
C51 N52 C121 128.4(3) . .
C63 N61 N62 105.4(3) . .
C63 N61 Cu2 130.2(2) . .
N62 N61 Cu2 124.4(2) . .
C61 N62 N61 110.6(3) . .
C61 N62 C121 127.2(3) . .
N61 N62 C121 121.4(3) . .
C73 N71 N72 105.5(3) . .
C73 N71 Cu2 133.5(2) . .
N72 N71 Cu2 119.7(2) . .
C71 N72 N71 110.8(3) . .
C71 N72 C126 129.3(3) . .
N71 N72 C126 119.9(3) . .
C83 N81 N82 105.5(3) . .
C83 N81 Cu2 131.7(2) . .
N82 N81 Cu2 122.8(2) . .
C81 N82 N81 110.6(3) . .
C81 N82 C126 128.8(3) . .
N81 N82 C126 120.5(3) . .
O11 Cl11 O13 110.60(18) . .
O11 Cl11 O12 109.6(2) . .
O13 Cl11 O12 108.41(19) . .
O11 Cl11 O14 109.43(17) . .
O13 Cl11 O14 110.26(18) . .
O12 Cl11 O14 108.46(17) . .
O23A Cl21 O24A 111.3(5) . .
O23A Cl21 O21A 109.9(3) . .
O24A Cl21 O21A 110.2(3) . .
O23A Cl21 O22A 110.6(5) . .
O24A Cl21 O22A 103.2(4) . .
O21A Cl21 O22A 111.4(2) . .
O32A Cl31 O31A 112.7(9) . .
O32A Cl31 O34A 112.3(7) . .
O31A Cl31 O34A 109.2(9) . .
O32A Cl31 O33A 111.8(8) . .
O31A Cl31 O33A 109.0(8) . .
O34A Cl31 O33A 101.1(6) . .
O34B Cl32 O33B 113.3(6) . .
O34B Cl32 O31B 110.9(6) . .
O33B Cl32 O31B 110.1(6) . .
O34B Cl32 O32B 112.2(5) . .
O33B Cl32 O32B 103.6(6) . .
O31B Cl32 O32B 106.3(6) . .
O32C Cl33 O33C 111.3(9) . .
O32C Cl33 O34C 110.9(9) . .
O33C Cl33 O34C 111.3(10) . .
O32C Cl33 O31C 111.0(10) . .
O33C Cl33 O31C 104.5(9) . .
O34C Cl33 O31C 107.7(10) . .
N91 C91 C92 178.6(5) . .
C91 C92 H92A 109.5 . .
C91 C92 H92B 109.5 . .
H92A C92 H92B 109.5 . .
C91 C92 H92C 109.5 . .
H92A C92 H92C 109.5 . .
H92B C92 H92C 109.5 . .
N92 C93 C94 179.7(7) . .
C93 C94 H94A 109.5 . .
C93 C94 H94B 109.5 . .
H94A C94 H94B 109.5 . .
C93 C94 H94C 109.5 . .
H94A C94 H94C 109.5 . .
H94B C94 H94C 109.5 . .

loop_
_geom_bond_atom_site_label_1
_geom_bond_atom_site_label_2
_geom_bond_distance
_geom_bond_site_symmetry_2
Cu1 N41 1.978(3) 3_666
Cu1 N21 1.996(4) .
Cu1 N11 2.084(3) .
Cu1 N31 2.104(3) 3_666
Cu1 Cl1 2.235(2) 3_666
Cu1 Cl1 2.248(2) .
Cu1 Cu1 4.1932(11) 3_666
Cl1 Cl1 1.587(5) 3_666
Cl1 Cu1 2.235(2) 3_666
C11 N12 1.342(5) .
C11 C12 1.355(6) .
C11 H11 0.9500 .
C12 C13 1.382(6) .
C12 H12 0.9500 .
C13 N11 1.328(5) .
C13 H13 0.9500 .
C21 N22 1.350(5) .
C21 C22 1.367(8) .
C21 H21 0.9500 .
C22 C23 1.371(8) .
C22 H22 0.9500 .
C23 N21 1.328(6) .
C23 H23 0.9500 .
C31 N32 1.345(4) .
C31 C32 1.371(5) .
C31 H31 0.9500 .
C32 C33 1.377(6) .
C32 H32 0.9500 .
C33 N31 1.322(5) .
C33 H33 0.9500 .
C41 N42 1.349(5) .
C41 C42 1.365(6) .
C41 H41 0.9500 .
C42 C43 1.386(6) .
C42 H42 0.9500 .
C43 N41 1.335(5) .
C43 H43 0.9500 .
C111 N12 1.447(4) .
C111 N22 1.451(5) .
C111 C112 1.523(5) .
C111 H111 1.0000 .
C112 C117 1.385(5) .
C112 C113 1.386(5) .
C113 C114 1.372(6) .
C113 H113 0.9500 .
C114 C115 1.382(6) .
C114 H114 0.9500 .
C115 C116 1.387(5) .
C115 H115 0.9500 .
C116 C117 1.386(5) .
C116 C118 1.524(5) .
C117 H117 0.9500 .
C118 N32 1.451(4) .
C118 N42 1.458(4) .
C118 H118 1.0000 .
N11 N12 1.362(4) .
N21 N22 1.355(5) .
N31 N32 1.360(4) .
N31 Cu1 2.104(3) 3_666
N41 N42 1.360(4) .
N41 Cu1 1.978(3) 3_666
Cu2 N81 1.966(3) .
Cu2 N61 1.966(3) .
Cu2 N71 2.092(3) .
Cu2 N51 2.108(3) .
Cu2 Cl2 2.3392(5) .
Cu2 Cu2 4.6519(8) 4_565
Cl2 Cu2 2.3392(4) 4_565
C51 N52 1.355(4) .
C51 C52 1.360(6) .
C51 H51 0.9500 .
C52 C53 1.388(6) .
C52 H52 0.9500 .
C53 N51 1.323(5) .
C53 H53 0.9500 .
C61 N62 1.354(4) .
C61 C62 1.358(5) .
C61 H61 0.9500 .
C62 C63 1.389(5) .
C62 H62 0.9500 .
C63 N61 1.324(4) .
C63 H63 0.9500 .
C71 N72 1.351(4) .
C71 C72 1.361(5) .
C71 H71 0.9500 .
C72 C73 1.392(5) .
C72 H72 0.9500 .
C73 N71 1.330(4) .
C73 H73 0.9500 .
C81 N82 1.348(4) .
C81 C82 1.363(5) .
C81 H81 0.9500 .
C82 C83 1.388(5) .
C82 H82 0.9500 .
C83 N81 1.331(4) .
C83 H83 0.9500 .
C121 N52 1.448(4) .
C121 N62 1.459(4) .
C121 C122 1.527(5) .
C121 H121 1.0000 .
C122 C125 1.386(4) .
C122 C123 1.387(5) .
C123 C124 1.380(4) .
C123 H123 0.9500 .
C124 C123 1.380(4) 4_565
C124 H124 0.9500 .
C125 C122 1.386(4) 4_565
C125 H125 0.9500 .
C126 N82 1.453(4) .
C126 N72 1.453(4) .
C126 C127 1.522(5) .
C126 H126 1.0000 .
C127 C128 1.389(4) .
C127 C130 1.392(4) .
C128 C129 1.384(4) .
C128 H128 0.9500 .
C129 C128 1.384(4) 4_565
C129 H129 0.9500 .
C130 C127 1.392(4) 4_565
C130 H130 0.9500 .
N51 N52 1.354(4) .
N61 N62 1.360(4) .
N71 N72 1.363(4) .
N81 N82 1.361(4) .
Cl11 O11 1.423(3) .
Cl11 O13 1.427(3) .
Cl11 O12 1.435(3) .
Cl11 O14 1.444(3) .
Cl21 O23A 1.346(5) .
Cl21 O24A 1.413(5) .
Cl21 O21A 1.420(3) .
Cl21 O22A 1.435(5) .
Cl31 O32A 1.410(8) .
Cl31 O31A 1.428(8) .
Cl31 O34A 1.479(8) .
Cl31 O33A 1.481(8) .
Cl32 O34B 1.397(7) .
Cl32 O33B 1.436(7) .
Cl32 O31B 1.462(7) .
Cl32 O32B 1.465(7) .
Cl33 O32C 1.408(10) .
Cl33 O33C 1.430(10) .
Cl33 O34C 1.454(10) .
Cl33 O31C 1.456(9) .
N91 C91 1.124(5) .
C91 C92 1.437(6) .
C92 H92A 0.9800 .
C92 H92B 0.9800 .
C92 H92C 0.9800 .
N92 C93 1.128(8) .
C93 C94 1.452(10) .
C94 H94A 0.9800 .
C94 H94B 0.9800 .
C94 H94C 0.9800 .

loop_
_geom_torsion_atom_site_label_1
_geom_torsion_atom_site_label_2
_geom_torsion_atom_site_label_3
_geom_torsion_atom_site_label_4
_geom_torsion
_geom_torsion_site_symmetry_1
_geom_torsion_site_symmetry_4
N41 Cu1 Cl1 Cl1 119.45(18) 3_666 3_666
N21 Cu1 Cl1 Cl1 -60.48(18) . 3_666
N11 Cu1 Cl1 Cl1 -153.87(16) . 3_666
N31 Cu1 Cl1 Cl1 48.2(3) 3_666 3_666
N41 Cu1 Cl1 Cu1 119.45(18) 3_666 3_666
N21 Cu1 Cl1 Cu1 -60.48(18) . 3_666
N11 Cu1 Cl1 Cu1 -153.87(16) . 3_666
N31 Cu1 Cl1 Cu1 48.2(3) 3_666 3_666
Cl1 Cu1 Cl1 Cu1 0.0 3_666 3_666
N12 C11 C12 C13 -0.6(5) . .
C11 C12 C13 N11 0.7(6) . .
N22 C21 C22 C23 0.0(5) . .
C21 C22 C23 N21 -0.5(6) . .
N32 C31 C32 C33 -0.1(5) . .
C31 C32 C33 N31 0.4(5) . .
N42 C41 C42 C43 0.0(4) . .
C41 C42 C43 N41 -0.1(5) . .
N12 C111 C112 C117 149.8(3) . .
N22 C111 C112 C117 26.7(4) . .
N12 C111 C112 C113 -31.6(5) . .
N22 C111 C112 C113 -154.7(3) . .
C117 C112 C113 C114 -0.8(6) . .
C111 C112 C113 C114 -179.4(4) . .
C112 C113 C114 C115 -0.6(8) . .
C113 C114 C115 C116 0.5(8) . .
C114 C115 C116 C117 0.8(6) . .
C114 C115 C116 C118 179.5(4) . .
C113 C112 C117 C116 2.1(5) . .
C111 C112 C117 C116 -179.3(3) . .
C115 C116 C117 C112 -2.1(5) . .
C118 C116 C117 C112 179.2(3) . .
C117 C116 C118 N32 -150.9(3) . .
C115 C116 C118 N32 30.4(5) . .
C117 C116 C118 N42 -27.9(4) . .
C115 C116 C118 N42 153.4(3) . .
C12 C13 N11 N12 -0.4(5) . .
C12 C13 N11 Cu1 -159.2(3) . .
N41 Cu1 N11 C13 -42.7(4) 3_666 .
N21 Cu1 N11 C13 137.6(4) . .
N31 Cu1 N11 C13 45.5(4) 3_666 .
Cl1 Cu1 N11 C13 -154.2(3) 3_666 .
Cl1 Cu1 N11 C13 -121.5(4) . .
N41 Cu1 N11 N12 161.5(3) 3_666 .
N21 Cu1 N11 N12 -18.2(3) . .
N31 Cu1 N11 N12 -110.3(3) 3_666 .
Cl1 Cu1 N11 N12 50.0(4) 3_666 .
Cl1 Cu1 N11 N12 82.7(3) . .
C12 C11 N12 N11 0.4(5) . .
C12 C11 N12 C111 -177.2(4) . .
C13 N11 N12 C11 0.0(5) . .
Cu1 N11 N12 C11 161.2(3) . .
C13 N11 N12 C111 177.8(4) . .
Cu1 N11 N12 C111 -21.0(4) . .
N22 C111 N12 C11 -117.2(4) . .
C112 C111 N12 C11 118.4(4) . .
N22 C111 N12 N11 65.4(4) . .
C112 C111 N12 N11 -59.0(4) . .
C22 C23 N21 N22 0.8(5) . .
C22 C23 N21 Cu1 176.0(3) . .
N11 Cu1 N21 C23 -152.9(4) . .
N31 Cu1 N21 C23 -52.4(4) 3_666 .
Cl1 Cu1 N21 C23 57.8(4) 3_666 .
Cl1 Cu1 N21 C23 93.7(4) . .
N11 Cu1 N21 N22 21.5(3) . .
N31 Cu1 N21 N22 122.0(3) 3_666 .
Cl1 Cu1 N21 N22 -127.7(3) 3_666 .
Cl1 Cu1 N21 N22 -91.8(3) . .
C22 C21 N22 N21 0.5(5) . .
C22 C21 N22 C111 168.7(4) . .
C23 N21 N22 C21 -0.8(4) . .
Cu1 N21 N22 C21 -176.4(3) . .
C23 N21 N22 C111 -170.1(3) . .
Cu1 N21 N22 C111 14.3(4) . .
N12 C111 N22 C21 130.3(4) . .
C112 C111 N22 C21 -104.7(4) . .
N12 C111 N22 N21 -62.4(4) . .
C112 C111 N22 N21 62.6(4) . .
C32 C33 N31 N32 -0.5(5) . .
C32 C33 N31 Cu1 152.7(3) . 3_666
C32 C31 N32 N31 -0.2(4) . .
C32 C31 N32 C118 -176.0(3) . .
C33 N31 N32 C31 0.4(4) . .
Cu1 N31 N32 C31 -155.0(3) 3_666 .
C33 N31 N32 C118 176.6(3) . .
Cu1 N31 N32 C118 21.2(4) 3_666 .
N42 C118 N32 C31 110.7(4) . .
C116 C118 N32 C31 -124.1(4) . .
N42 C118 N32 N31 -64.8(4) . .
C116 C118 N32 N31 60.4(4) . .
C42 C43 N41 N42 0.2(5) . .
C42 C43 N41 Cu1 -171.9(3) . 3_666
C42 C41 N42 N41 0.2(4) . .
C42 C41 N42 C118 -176.8(3) . .
C43 N41 N42 C41 -0.2(4) . .
Cu1 N41 N42 C41 172.2(3) 3_666 .
C43 N41 N42 C118 177.0(3) . .
Cu1 N41 N42 C118 -10.5(5) 3_666 .
N32 C118 N42 C41 -123.8(3) . .
C116 C118 N42 C41 110.8(4) . .
N32 C118 N42 N41 59.4(4) . .
C116 C118 N42 N41 -65.9(4) . .
N81 Cu2 Cl2 Cu2 124.4(3) . 4_565
N61 Cu2 Cl2 Cu2 -54.8(3) . 4_565
N71 Cu2 Cl2 Cu2 40.6(3) . 4_565
N51 Cu2 Cl2 Cu2 -142.8(3) . 4_565
N52 C51 C52 C53 1.1(5) . .
C51 C52 C53 N51 -0.6(5) . .
N62 C61 C62 C63 -0.2(4) . .
C61 C62 C63 N61 -0.2(5) . .
N72 C71 C72 C73 -0.2(4) . .
C71 C72 C73 N71 0.4(4) . .
N82 C81 C82 C83 -0.5(4) . .
C81 C82 C83 N81 0.5(4) . .
N52 C121 C122 C125 160.8(3) . .
N62 C121 C122 C125 37.6(4) . .
N52 C121 C122 C123 -18.6(4) . .
N62 C121 C122 C123 -141.8(3) . .
C125 C122 C123 C124 -0.9(5) . .
C121 C122 C123 C124 178.5(3) . .
C122 C123 C124 C123 0.0(7) . 4_565
C123 C122 C125 C122 1.7(6) . 4_565
C121 C122 C125 C122 -177.7(3) . 4_565
N82 C126 C127 C128 -139.8(3) . .
N72 C126 C127 C128 -17.2(4) . .
N82 C126 C127 C130 41.3(4) . .
N72 C126 C127 C130 163.9(3) . .
C130 C127 C128 C129 -0.9(5) . .
C126 C127 C128 C129 -179.8(3) . .
C127 C128 C129 C128 0.1(7) . 4_565
C128 C127 C130 C127 1.6(6) . 4_565
C126 C127 C130 C127 -179.5(2) . 4_565
C52 C53 N51 N52 -0.2(4) . .
C52 C53 N51 Cu2 -165.3(3) . .
N81 Cu2 N51 C53 -40.4(4) . .
N61 Cu2 N51 C53 140.8(4) . .
N71 Cu2 N51 C53 47.8(4) . .
Cl2 Cu2 N51 C53 -129.7(3) . .
N81 Cu2 N51 N52 156.5(3) . .
N61 Cu2 N51 N52 -22.3(3) . .
N71 Cu2 N51 N52 -115.3(2) . .
Cl2 Cu2 N51 N52 67.2(3) . .
C53 N51 N52 C51 0.9(4) . .
Cu2 N51 N52 C51 168.0(2) . .
C53 N51 N52 C121 175.4(3) . .
Cu2 N51 N52 C121 -17.6(4) . .
C52 C51 N52 N51 -1.3(4) . .
C52 C51 N52 C121 -175.2(3) . .
N62 C121 N52 N51 61.8(4) . .
C122 C121 N52 N51 -62.5(4) . .
N62 C121 N52 C51 -124.8(4) . .
C122 C121 N52 C51 110.9(4) . .
C62 C63 N61 N62 0.5(4) . .
C62 C63 N61 Cu2 -178.1(3) . .
N71 Cu2 N61 C63 -52.2(3) . .
N51 Cu2 N61 C63 -154.5(3) . .
Cl2 Cu2 N61 C63 82.8(3) . .
N71 Cu2 N61 N62 129.3(3) . .
N51 Cu2 N61 N62 27.1(3) . .
Cl2 Cu2 N61 N62 -95.7(2) . .
C62 C61 N62 N61 0.6(4) . .
C62 C61 N62 C121 170.5(3) . .
C63 N61 N62 C61 -0.7(4) . .
Cu2 N61 N62 C61 178.0(2) . .
C63 N61 N62 C121 -171.3(3) . .
Cu2 N61 N62 C121 7.5(4) . .
N52 C121 N62 C61 133.5(3) . .
C122 C121 N62 C61 -101.9(4) . .
N52 C121 N62 N61 -57.5(4) . .
C122 C121 N62 N61 67.0(4) . .
C72 C73 N71 N72 -0.4(4) . .
C72 C73 N71 Cu2 -166.9(3) . .
N81 Cu2 N71 C73 135.0(3) . .
N61 Cu2 N71 C73 -47.0(3) . .
N51 Cu2 N71 C73 41.8(3) . .
Cl2 Cu2 N71 C73 -141.2(3) . .
N81 Cu2 N71 N72 -30.0(2) . .
N61 Cu2 N71 N72 148.0(2) . .
N51 Cu2 N71 N72 -123.2(2) . .
Cl2 Cu2 N71 N72 53.8(3) . .
C72 C71 N72 N71 0.0(4) . .
C72 C71 N72 C126 -178.4(3) . .
C73 N71 N72 C71 0.2(4) . .
Cu2 N71 N72 C71 169.0(2) . .
C73 N71 N72 C126 178.8(3) . .
Cu2 N71 N72 C126 -12.4(4) . .
N82 C126 N72 C71 -119.1(4) . .
C127 C126 N72 C71 116.3(4) . .
N82 C126 N72 N71 62.7(4) . .
C127 C126 N72 N71 -62.0(4) . .
C82 C83 N81 N82 -0.3(4) . .
C82 C83 N81 Cu2 179.3(3) . .
N71 Cu2 N81 C83 -145.0(3) . .
N51 Cu2 N81 C83 -42.8(3) . .
Cl2 Cu2 N81 C83 79.9(3) . .
N71 Cu2 N81 N82 34.5(3) . .
N51 Cu2 N81 N82 136.7(2) . .
Cl2 Cu2 N81 N82 -100.6(2) . .
C82 C81 N82 N81 0.4(4) . .
C82 C81 N82 C126 176.9(3) . .
C83 N81 N82 C81 -0.1(4) . .
Cu2 N81 N82 C81 -179.7(2) . .
C83 N81 N82 C126 -176.9(3) . .
Cu2 N81 N82 C126 3.5(4) . .
N72 C126 N82 C81 124.9(3) . .
C127 C126 N82 C81 -110.6(4) . .
N72 C126 N82 N81 -58.9(4) . .
C127 C126 N82 N81 65.6(4) . .
